data_1510615
loop_
_publ_author_name
'Friedrich, T.'
'Henseleit, R.'
'Geibel, C.'
'Grauel, A.'
'Schank, C.'
'Cordier, G.'
'Tegel, U.'

_publ_section_title
;
 Darstellung und Kristallstrukturen von Ca Au Al, Ca Au Ga, Yb Au Al, Yb
 Pd Al und Yb Pt Al (im Ti Ni Si-Typ) und Cd Pd Al, einer Variante des Pb
 F Cl-Typs
;
_journal_name_full 'Journal of Alloys Compd.'
_journal_page_first 197
_journal_page_last 201
_journal_paper_doi 10.1016/0925-8388(93)90884-P
_journal_volume 201
_journal_year 1993
_chemical_formula_sum 'Au Ca Ga'
_space_group_IT_number 62
_symmetry_space_group_name_Hall '-P 2ac 2n'
_symmetry_space_group_name_H-M 'P n m a'
_cell_angle_alpha 90
_cell_angle_beta 90
_cell_angle_gamma 90
_cell_formula_units_Z 4
_cell_length_a 7.282
_cell_length_b 4.542
_cell_length_c 7.733
_cell_volume 255.768
_citation_journal_id_ASTM JALCEU
_cod_data_source_file gold_99.cif
_cod_data_source_block Au1Ca1Ga1
_cod_original_cell_volume 255.7678
_cod_original_formula_sum 'Au1 Ca1 Ga1'
_cod_database_code 1510615

loop_
_symmetry_equiv_pos_as_xyz
x,y,z
-x+1/2,-y,z+1/2
x+1/2,-y+1/2,-z+1/2
-x,y+1/2,-z
-x,-y,-z
x-1/2,y,-z-1/2
-x-1/2,y-1/2,z-1/2
x,-y-1/2,z

loop_
_atom_site_label
_atom_site_type_symbol
_atom_site_fract_x
_atom_site_fract_y
_atom_site_fract_z
_atom_site_occupancy
_atom_site_U_iso_or_equiv
Ga1 Ga 0.1807 0.25 0.0792 1 0.0
Au1 Au 0.2947 0.25 0.4063 1 0.0
Ca1 Ca 0.0062 0.25 0.6994 1 0.0
